data_4032585
loop_
_publ_author_name
'Anugu, Raghunath Reddy'
'Chegondi, Rambabu'

_publ_section_title
;
 Tunable Diastereoselective Desymmetrization of Cyclohexadienones
 Triggered by Copper-Catalyzed Three-Component Coupling Reaction.
;
_journal_issue 13
_journal_name_full 'The Journal of organic chemistry'
_journal_page_first 6786
_journal_page_last 6794
_journal_paper_doi 10.1021/acs.joc.7b00936
_journal_volume 82
_journal_year 2017
_chemical_formula_moiety 'C18 H21 N O5 S'
_chemical_formula_sum 'C18 H21 N O5 S'
_chemical_formula_weight 363.42
_space_group_crystal_system monoclinic
_space_group_IT_number 14
_space_group_name_Hall '-P 2yn'
_space_group_name_H-M_alt 'P 1 21/n 1'
_symmetry_space_group_name_Hall '-P 2yn'
_symmetry_space_group_name_H-M 'P 1 21/n 1'
_atom_sites_solution_hydrogens geom
_audit_creation_method SHELXL-2014/7
_cell_angle_alpha 90
_cell_angle_beta 114.048(2)
_cell_angle_gamma 90
_cell_formula_units_Z 4
_cell_length_a 6.6306(9)
_cell_length_b 40.050(6)
_cell_length_c 7.2452(10)
_cell_measurement_reflns_used 3268
_cell_measurement_temperature 294(2)
_cell_measurement_theta_max 20.84
_cell_measurement_theta_min 3.05
_cell_volume 1757.0(4)
_computing_cell_refinement 'SAINT (Bruker, 2001)'
_computing_data_collection 'SMART (Bruker, 2001)'
_computing_data_reduction 'SAINT (Bruker, 2001)'
_computing_molecular_graphics 'SHELXL2014 (Sheldrick, 2015)'
_computing_publication_material 'SHELXL2014 (Sheldrick, 2015)'
_computing_structure_refinement 'SHELXL-2014/7 (Sheldrick, 2015)'
_computing_structure_solution 'SHELXL-2014/7 (Sheldrick, 2015)'
_diffrn_ambient_temperature 294(2)
_diffrn_measured_fraction_theta_full 1.000
_diffrn_measured_fraction_theta_max 1.000
_diffrn_measurement_device_type 'Bruker SMART APEX CCD area-detector'
_diffrn_measurement_method \w
_diffrn_radiation_type MoK\a
_diffrn_radiation_wavelength 0.71073
_diffrn_reflns_av_R_equivalents 0.0507
_diffrn_reflns_av_unetI/netI 0.0334
_diffrn_reflns_Laue_measured_fraction_full 1.000
_diffrn_reflns_Laue_measured_fraction_max 1.000
_diffrn_reflns_limit_h_max 7
_diffrn_reflns_limit_h_min -7
_diffrn_reflns_limit_k_max 44
_diffrn_reflns_limit_k_min -44
_diffrn_reflns_limit_l_max 8
_diffrn_reflns_limit_l_min -8
_diffrn_reflns_number 14325
_diffrn_reflns_point_group_measured_fraction_full 1.000
_diffrn_reflns_point_group_measured_fraction_max 1.000
_diffrn_reflns_theta_full 23.253
_diffrn_reflns_theta_max 23.253
_diffrn_reflns_theta_min 2.034
_exptl_absorpt_coefficient_mu 0.213
_exptl_absorpt_correction_T_max 0.98
_exptl_absorpt_correction_T_min 0.92
_exptl_absorpt_correction_type multi-scan
_exptl_absorpt_process_details 'SADABS; Bruker,2001'
_exptl_crystal_colour colorless
_exptl_crystal_density_diffrn 1.374
_exptl_crystal_description needle
_exptl_crystal_F_000 768
_exptl_crystal_size_max 0.160
_exptl_crystal_size_mid 0.080
_exptl_crystal_size_min 0.060
_refine_diff_density_max 0.401
_refine_diff_density_min -0.267
_refine_diff_density_rms 0.061
_refine_ls_extinction_method none
_refine_ls_goodness_of_fit_ref 1.285
_refine_ls_hydrogen_treatment constr
_refine_ls_matrix_type full
_refine_ls_number_parameters 229
_refine_ls_number_reflns 2525
_refine_ls_number_restraints 0
_refine_ls_restrained_S_all 1.285
_refine_ls_R_factor_all 0.0854
_refine_ls_R_factor_gt 0.0791
_refine_ls_shift/su_max 0.000
_refine_ls_shift/su_mean 0.000
_refine_ls_structure_factor_coef Fsqd
_refine_ls_weighting_details 'w=1/[\s^2^(Fo^2^)+(0.0525P)^2^+2.8959P] where P=(Fo^2^+2Fc^2^)/3'
_refine_ls_weighting_scheme calc
_refine_ls_wR_factor_gt 0.1655
_refine_ls_wR_factor_ref 0.1688
_reflns_Friedel_coverage 0.000
_reflns_number_gt 2340
_reflns_number_total 2525
_reflns_threshold_expression 'I > 2\s(I)'
_cod_data_source_file jo7b00936_si_002.cif
_cod_data_source_block BA98m
_cod_depositor_comments 'Adding full bibliography for 4032585.cif.'
_cod_database_code 4032585
_shelx_shelxl_version_number 2014/7
_shelx_space_group_comment
;
The symmetry employed for this shelxl refinement is uniquely defined
by the following loop, which should always be used as a source of
symmetry information in preference to the above space-group names.
They are only intended as comments.
;
_shelx_estimated_absorpt_t_min 0.967
_shelx_estimated_absorpt_t_max 0.987

loop_
_space_group_symop_operation_xyz
'x, y, z'
'-x+1/2, y+1/2, -z+1/2'
'-x, -y, -z'
'x-1/2, -y-1/2, z-1/2'

loop_
_atom_site_label
_atom_site_type_symbol
_atom_site_fract_x
_atom_site_fract_y
_atom_site_fract_z
_atom_site_U_iso_or_equiv
_atom_site_adp_type
_atom_site_occupancy
_atom_site_site_symmetry_order
_atom_site_calc_flag
_atom_site_refinement_flags_posn
_atom_site_refinement_flags_adp
C1 C 0.3444(7) 0.20349(10) 0.3806(6) 0.0324(10) Uani 1 1 d . .
C2 C 0.1553(7) 0.20804(12) 0.4170(7) 0.0407(11) Uani 1 1 d . .
H2 H 0.0764 0.1898 0.4324 0.049 Uiso 1 1 calc R U
C3 C 0.0888(8) 0.23994(13) 0.4295(7) 0.0472(13) Uani 1 1 d . .
H3 H -0.0379 0.2430 0.4529 0.057 Uiso 1 1 calc R U
C4 C 0.2008(9) 0.26799(12) 0.4091(7) 0.0446(12) Uani 1 1 d . .
C5 C 0.3845(9) 0.26259(12) 0.3692(7) 0.0489(13) Uani 1 1 d . .
H4 H 0.4614 0.2808 0.3511 0.059 Uiso 1 1 calc R U
C6 C 0.4567(8) 0.23084(12) 0.3554(7) 0.0429(12) Uani 1 1 d . .
H6 H 0.5815 0.2278 0.3290 0.051 Uiso 1 1 calc R U
C7 C 0.3766(7) 0.12383(10) 0.0921(6) 0.0311(10) Uani 1 1 d . .
C8 C 0.0751(8) 0.13265(12) -0.2261(7) 0.0468(12) Uani 1 1 d . .
H8A H -0.0416 0.1308 -0.1806 0.070 Uiso 1 1 calc R U
H8B H 0.0248 0.1243 -0.3618 0.070 Uiso 1 1 calc R U
H8C H 0.1173 0.1556 -0.2230 0.070 Uiso 1 1 calc R U
C9 C 0.5737(7) 0.10214(10) 0.2024(6) 0.0302(10) Uani 1 1 d . .
H9 H 0.6316 0.1074 0.3470 0.036 Uiso 1 1 calc R U
C10 C 0.7585(8) 0.10732(11) 0.1285(8) 0.0482(13) Uani 1 1 d . .
H10A H 0.6962 0.1122 -0.0151 0.058 Uiso 1 1 calc R U
H10B H 0.8528 0.1258 0.1999 0.058 Uiso 1 1 calc R U
C11 C 0.7757(7) 0.05224(10) 0.2426(7) 0.0354(11) Uani 1 1 d . .
C12 C 0.8910(7) 0.05117(11) 0.4675(7) 0.0404(11) Uani 1 1 d . .
H12 H 1.0445 0.0516 0.5244 0.048 Uiso 1 1 calc R U
C13 C 0.7900(8) 0.04959(12) 0.5921(7) 0.0466(12) Uani 1 1 d . .
H13 H 0.8746 0.0497 0.7308 0.056 Uiso 1 1 calc R U
C14 C 0.5512(8) 0.04775(12) 0.5185(7) 0.0447(12) Uani 1 1 d . .
C15 C 0.4180(7) 0.04925(11) 0.2956(7) 0.0399(11) Uani 1 1 d . .
H15A H 0.2852 0.0621 0.2700 0.048 Uiso 1 1 calc R U
H15B H 0.3728 0.0268 0.2463 0.048 Uiso 1 1 calc R U
C16 C 0.5379(7) 0.06467(10) 0.1753(6) 0.0307(10) Uani 1 1 d . .
H16 H 0.4554 0.0597 0.0315 0.037 Uiso 1 1 calc R U
C17 C 0.7938(8) 0.01895(12) 0.1492(8) 0.0516(13) Uani 1 1 d . .
H17A H 0.7179 0.0203 0.0048 0.077 Uiso 1 1 calc R U
H17B H 0.7284 0.0017 0.1989 0.077 Uiso 1 1 calc R U
H17C H 0.9466 0.0138 0.1849 0.077 Uiso 1 1 calc R U
C18 C 0.1320(11) 0.30243(13) 0.4340(8) 0.0689(18) Uani 1 1 d . .
H18A H 0.2097 0.3094 0.5719 0.103 Uiso 1 1 calc R U
H18B H -0.0240 0.3028 0.3991 0.103 Uiso 1 1 calc R U
H18C H 0.1660 0.3174 0.3470 0.103 Uiso 1 1 calc R U
N1 N 0.3137(6) 0.15039(8) 0.1535(5) 0.0322(8) Uani 1 1 d . .
O1 O 0.4002(7) 0.14307(8) 0.5203(5) 0.0603(11) Uani 1 1 d . .
O2 O 0.6836(5) 0.16773(8) 0.4280(5) 0.0536(10) Uani 1 1 d . .
O3 O 0.2629(5) 0.11333(7) -0.0952(4) 0.0409(8) Uani 1 1 d . .
O4 O 0.4601(6) 0.04364(12) 0.6340(6) 0.0756(13) Uani 1 1 d . .
O5 O 0.8805(5) 0.07726(8) 0.1686(5) 0.0475(9) Uani 1 1 d . .
S1 S 0.45426(19) 0.16336(3) 0.38592(16) 0.0365(4) Uani 1 1 d . .

loop_
_atom_site_aniso_label
_atom_site_aniso_U_11
_atom_site_aniso_U_22
_atom_site_aniso_U_33
_atom_site_aniso_U_23
_atom_site_aniso_U_13
_atom_site_aniso_U_12
C1 0.034(2) 0.033(2) 0.026(2) -0.0040(18) 0.008(2) 0.0000(19)
C2 0.037(3) 0.046(3) 0.041(3) 0.000(2) 0.017(2) -0.001(2)
C3 0.041(3) 0.061(4) 0.040(3) -0.007(2) 0.017(2) 0.012(3)
C4 0.060(3) 0.040(3) 0.025(2) -0.002(2) 0.009(2) 0.014(2)
C5 0.069(4) 0.035(3) 0.044(3) 0.001(2) 0.025(3) 0.000(2)
C6 0.041(3) 0.047(3) 0.044(3) -0.001(2) 0.021(2) 0.002(2)
C7 0.034(2) 0.029(2) 0.030(2) 0.0038(18) 0.013(2) 0.0023(19)
C8 0.042(3) 0.050(3) 0.034(3) 0.004(2) 0.002(2) 0.008(2)
C9 0.028(2) 0.031(2) 0.028(2) 0.0005(18) 0.0069(18) 0.0051(18)
C10 0.039(3) 0.035(3) 0.075(4) 0.016(2) 0.028(3) 0.004(2)
C11 0.033(2) 0.032(2) 0.047(3) 0.009(2) 0.023(2) 0.0054(19)
C12 0.023(2) 0.043(3) 0.050(3) 0.007(2) 0.010(2) 0.008(2)
C13 0.044(3) 0.054(3) 0.035(3) 0.011(2) 0.009(2) 0.010(2)
C14 0.041(3) 0.047(3) 0.048(3) 0.017(2) 0.021(2) 0.009(2)
C15 0.031(2) 0.036(3) 0.053(3) 0.009(2) 0.017(2) 0.006(2)
C16 0.029(2) 0.032(2) 0.031(2) 0.0038(18) 0.0126(19) 0.0050(18)
C17 0.051(3) 0.042(3) 0.069(4) 0.003(3) 0.031(3) 0.014(2)
C18 0.102(5) 0.049(3) 0.045(3) 0.001(3) 0.020(3) 0.030(3)
N1 0.030(2) 0.029(2) 0.034(2) 0.0028(16) 0.0102(17) 0.0057(16)
O1 0.103(3) 0.040(2) 0.045(2) 0.0088(16) 0.037(2) 0.0080(19)
O2 0.0355(19) 0.053(2) 0.053(2) -0.0123(17) -0.0016(16) 0.0099(16)
O3 0.0433(19) 0.0377(18) 0.0316(18) -0.0031(14) 0.0048(15) 0.0117(14)
O4 0.062(3) 0.120(4) 0.056(2) 0.033(2) 0.037(2) 0.009(2)
O5 0.0396(19) 0.0412(19) 0.074(2) 0.0153(17) 0.0353(18) 0.0090(15)
S1 0.0424(7) 0.0330(6) 0.0298(6) 0.0013(5) 0.0102(5) 0.0074(5)

loop_
_atom_type_symbol
_atom_type_description
_atom_type_scat_dispersion_real
_atom_type_scat_dispersion_imag
_atom_type_scat_source
C C 0.0033 0.0016 'International Tables Vol C Tables 4.2.6.8 and 6.1.1.4'
H H 0.0000 0.0000 'International Tables Vol C Tables 4.2.6.8 and 6.1.1.4'
N N 0.0061 0.0033 'International Tables Vol C Tables 4.2.6.8 and 6.1.1.4'
O O 0.0106 0.0060 'International Tables Vol C Tables 4.2.6.8 and 6.1.1.4'
S S 0.1246 0.1234 'International Tables Vol C Tables 4.2.6.8 and 6.1.1.4'

loop_
_geom_angle_atom_site_label_1
_geom_angle_atom_site_label_2
_geom_angle_atom_site_label_3
_geom_angle
C6 C1 C2 119.8(4)
C6 C1 S1 119.2(3)
C2 C1 S1 120.8(3)
C3 C2 C1 118.3(4)
C3 C2 H2 120.9
C1 C2 H2 120.9
C2 C3 C4 123.3(5)
C2 C3 H3 118.4
C4 C3 H3 118.4
C5 C4 C3 116.9(4)
C5 C4 C18 120.8(5)
C3 C4 C18 122.3(5)
C6 C5 C4 121.5(5)
C6 C5 H4 119.2
C4 C5 H4 119.2
C5 C6 C1 120.1(4)
C5 C6 H6 119.9
C1 C6 H6 119.9
N1 C7 O3 119.2(4)
N1 C7 C9 129.0(4)
O3 C7 C9 111.8(3)
O3 C8 H8A 109.5
O3 C8 H8B 109.5
H8A C8 H8B 109.5
O3 C8 H8C 109.5
H8A C8 H8C 109.5
H8B C8 H8C 109.5
C7 C9 C16 116.6(3)
C7 C9 C10 112.4(3)
C16 C9 C10 101.1(3)
C7 C9 H9 108.8
C16 C9 H9 108.8
C10 C9 H9 108.8
O5 C10 C9 106.5(3)
O5 C10 H10A 110.4
C9 C10 H10A 110.4
O5 C10 H10B 110.4
C9 C10 H10B 110.4
H10A C10 H10B 108.6
O5 C11 C12 108.4(4)
O5 C11 C17 107.8(4)
C12 C11 C17 111.2(4)
O5 C11 C16 104.2(3)
C12 C11 C16 111.1(4)
C17 C11 C16 113.6(4)
C13 C12 C11 124.7(4)
C13 C12 H12 117.7
C11 C12 H12 117.7
C12 C13 C14 122.0(4)
C12 C13 H13 119.0
C14 C13 H13 119.0
O4 C14 C13 121.5(5)
O4 C14 C15 120.3(4)
C13 C14 C15 118.1(4)
C14 C15 C16 114.6(4)
C14 C15 H15A 108.6
C16 C15 H15A 108.6
C14 C15 H15B 108.6
C16 C15 H15B 108.6
H15A C15 H15B 107.6
C9 C16 C15 114.5(3)
C9 C16 C11 101.2(3)
C15 C16 C11 113.2(3)
C9 C16 H16 109.2
C15 C16 H16 109.2
C11 C16 H16 109.2
C11 C17 H17A 109.5
C11 C17 H17B 109.5
H17A C17 H17B 109.5
C11 C17 H17C 109.5
H17A C17 H17C 109.5
H17B C17 H17C 109.5
C4 C18 H18A 109.5
C4 C18 H18B 109.5
H18A C18 H18B 109.5
C4 C18 H18C 109.5
H18A C18 H18C 109.5
H18B C18 H18C 109.5
C7 N1 S1 119.2(3)
C7 O3 C8 118.8(3)
C10 O5 C11 110.2(3)
O1 S1 O2 117.7(2)
O1 S1 N1 109.0(2)
O2 S1 N1 111.47(19)
O1 S1 C1 108.6(2)
O2 S1 C1 106.7(2)
N1 S1 C1 102.11(18)

loop_
_geom_bond_atom_site_label_1
_geom_bond_atom_site_label_2
_geom_bond_distance
C1 C6 1.378(6)
C1 C2 1.395(6)
C1 S1 1.758(4)
C2 C3 1.366(7)
C2 H2 0.9300
C3 C4 1.387(7)
C3 H3 0.9300
C4 C5 1.379(7)
C4 C18 1.487(7)
C5 C6 1.377(7)
C5 H4 0.9300
C6 H6 0.9300
C7 N1 1.286(5)
C7 O3 1.324(5)
C7 C9 1.500(6)
C8 O3 1.445(5)
C8 H8A 0.9600
C8 H8B 0.9600
C8 H8C 0.9600
C9 C16 1.519(6)
C9 C10 1.538(6)
C9 H9 0.9800
C10 O5 1.413(5)
C10 H10A 0.9700
C10 H10B 0.9700
C11 O5 1.442(5)
C11 C12 1.493(6)
C11 C17 1.522(6)
C11 C16 1.531(6)
C12 C13 1.327(6)
C12 H12 0.9300
C13 C14 1.452(6)
C13 H13 0.9300
C14 O4 1.227(6)
C14 C15 1.493(7)
C15 C16 1.530(6)
C15 H15A 0.9700
C15 H15B 0.9700
C16 H16 0.9800
C17 H17A 0.9600
C17 H17B 0.9600
C17 H17C 0.9600
C18 H18A 0.9600
C18 H18B 0.9600
C18 H18C 0.9600
N1 S1 1.642(4)
O1 S1 1.422(3)
O2 S1 1.434(3)

loop_
_geom_torsion_atom_site_label_1
_geom_torsion_atom_site_label_2
_geom_torsion_atom_site_label_3
_geom_torsion_atom_site_label_4
_geom_torsion
C6 C1 C2 C3 -0.9(6)
S1 C1 C2 C3 174.0(3)
C1 C2 C3 C4 -0.4(7)
C2 C3 C4 C5 1.7(7)
C2 C3 C4 C18 -176.7(5)
C3 C4 C5 C6 -1.6(7)
C18 C4 C5 C6 176.8(5)
C4 C5 C6 C1 0.4(7)
C2 C1 C6 C5 1.0(7)
S1 C1 C6 C5 -174.1(4)
N1 C7 C9 C16 139.0(4)
O3 C7 C9 C16 -43.2(5)
N1 C7 C9 C10 -105.0(5)
O3 C7 C9 C10 72.8(5)
C7 C9 C10 O5 -153.9(4)
C16 C9 C10 O5 -28.9(5)
O5 C11 C12 C13 135.8(5)
C17 C11 C12 C13 -105.8(5)
C16 C11 C12 C13 21.9(6)
C11 C12 C13 C14 1.9(8)
C12 C13 C14 O4 174.1(5)
C12 C13 C14 C15 -2.8(7)
O4 C14 C15 C16 162.4(5)
C13 C14 C15 C16 -20.7(6)
C7 C9 C16 C15 -76.5(5)
C10 C9 C16 C15 161.4(4)
C7 C9 C16 C11 161.4(4)
C10 C9 C16 C11 39.3(4)
C14 C15 C16 C9 -71.3(5)
C14 C15 C16 C11 44.0(5)
O5 C11 C16 C9 -37.0(4)
C12 C11 C16 C9 79.5(4)
C17 C11 C16 C9 -154.1(4)
O5 C11 C16 C15 -160.0(4)
C12 C11 C16 C15 -43.5(5)
C17 C11 C16 C15 82.9(5)
O3 C7 N1 S1 179.8(3)
C9 C7 N1 S1 -2.5(6)
N1 C7 O3 C8 1.7(6)
C9 C7 O3 C8 -176.4(4)
C9 C10 O5 C11 5.9(5)
C12 C11 O5 C10 -98.7(4)
C17 C11 O5 C10 140.7(4)
C16 C11 O5 C10 19.7(5)
C7 N1 S1 O1 -76.9(4)
C7 N1 S1 O2 54.7(4)
C7 N1 S1 C1 168.3(3)
C6 C1 S1 O1 146.5(4)
C2 C1 S1 O1 -28.5(4)
C6 C1 S1 O2 18.7(4)
C2 C1 S1 O2 -156.3(3)
C6 C1 S1 N1 -98.4(4)
C2 C1 S1 N1 86.6(4)
